data_2244014
loop_
_publ_author_name
'Vassilyeva, Olga Yu.'
'Buvaylo, Elena A.'
'Kokozay, Vladimir N.'
'Studzinsky, Sergey L.'
'Skelton, Brian W.'
'Vasyliev, Georgii S.'

_publ_section_title
;
 Ni^II^ molecular complex with a tetradentate aminoguanidine-derived
 Schiff base ligand: structural, spectroscopic and electrochemical studies
 and photoelectric response
;
_journal_coeditor_code DJ2041
_journal_issue 2
_journal_name_full 'Acta Crystallographica Section E'
_journal_page_first
;
;
_journal_paper_doi 10.1107/S2056989022000317
_journal_volume 78
_journal_year 2022
_chemical_formula_iupac '[Ni (C15 H11 Br N4 O2)], C3 H7 N O, H2 O'
_chemical_formula_moiety 'C15 H11 Br N4 Ni O2, C3 H7 N O, H2 O'
_chemical_formula_sum 'C18 H20 Br N5 Ni O4'
_chemical_formula_weight 509.01
_chemical_name_systematic
;{4-Bromo-2-[({<i>N</i>'-[(2-oxidobenzylidene)amino]carbamimidoyl}imino)methyl]phenolato}nickel(II)
<i>N</i>,<i>N</i>-dimethylformamide monosolvate monohydrate
;
_space_group_IT_number 2
_space_group_name_Hall '-P 1'
_space_group_name_H-M_alt 'P -1'
_symmetry_cell_setting triclinic
_symmetry_space_group_name_Hall '-P 1'
_symmetry_space_group_name_H-M 'P -1'
_atom_sites_solution_hydrogens mixed
_atom_sites_solution_primary dual
_audit_creation_method 'WinGX routine CIF_UPDATE'
_cell_angle_alpha 95.338(4)
_cell_angle_beta 104.493(4)
_cell_angle_gamma 112.592(5)
_cell_formula_units_Z 2
_cell_length_a 8.3057(4)
_cell_length_b 9.2300(4)
_cell_length_c 14.3970(7)
_cell_measurement_reflns_used 11025
_cell_measurement_temperature 100(2)
_cell_measurement_theta_max 37.2605
_cell_measurement_theta_min 3.3928
_cell_volume 964.23(9)
_computing_cell_refinement
;
CrysAlis Pro (Rigaku OD, 2016)
;
_computing_data_collection
;
CrysAlis Pro (Rigaku OD, 2016)
;
_computing_data_reduction
;
CrysAlis Pro (Rigaku OD, 2016)
;
_computing_molecular_graphics
;
Mercury (Macrae <i>et al.</i>,  2020)
;
_computing_publication_material
;
WinGX (Farrugia, 2012)
;
_computing_structure_refinement
;
SHELXL2017 (Sheldrick, 2015b)
;
_computing_structure_solution
;
SHELXT (Sheldrick, 2015a)
;
_diffrn_ambient_temperature 100(2)
_diffrn_detector_area_resol_mean 16.0009
_diffrn_measured_fraction_theta_full 0.996
_diffrn_measured_fraction_theta_max 0.996
_diffrn_measurement_device_type 'Oxford Diffraction Xcalibur diffractometer'
_diffrn_measurement_method '\w scans'
_diffrn_radiation_monochromator graphite
_diffrn_radiation_type MoK\a
_diffrn_radiation_wavelength 0.71073
_diffrn_reflns_av_R_equivalents 0.0333
_diffrn_reflns_av_unetI/netI 0.0919
_diffrn_reflns_limit_h_max 13
_diffrn_reflns_limit_h_min -13
_diffrn_reflns_limit_k_max 15
_diffrn_reflns_limit_k_min -15
_diffrn_reflns_limit_l_max 24
_diffrn_reflns_limit_l_min -23
_diffrn_reflns_number 28563
_diffrn_reflns_theta_full 25.242
_diffrn_reflns_theta_max 36.5
_diffrn_reflns_theta_min 3.4
_exptl_absorpt_coefficient_mu 3.115
_exptl_absorpt_correction_T_max 0.721
_exptl_absorpt_correction_T_min 0.484
_exptl_absorpt_correction_type analytical
_exptl_absorpt_process_details
;
(CrysAlis Pro; Rigaku OD, 2016)
;
_exptl_crystal_colour red
_exptl_crystal_density_diffrn 1.753
_exptl_crystal_description plate
_exptl_crystal_F_000 516
_exptl_crystal_size_max 0.32
_exptl_crystal_size_mid 0.26
_exptl_crystal_size_min 0.12
_refine_diff_density_max 0.73
_refine_diff_density_min -0.39
_refine_ls_extinction_method none
_refine_ls_goodness_of_fit_ref 1.044
_refine_ls_hydrogen_treatment mixed
_refine_ls_matrix_type full
_refine_ls_number_parameters 280
_refine_ls_number_reflns 9442
_refine_ls_number_restraints 0
_refine_ls_restrained_S_all 1.044
_refine_ls_R_factor_all 0.0484
_refine_ls_R_factor_gt 0.0356
_refine_ls_shift/su_max 0.002
_refine_ls_shift/su_mean 0
_refine_ls_structure_factor_coef Fsqd
_refine_ls_weighting_details 'w=1/[\s^2^(Fo^2^)+(0.0353P)^2^+0.1785P] where P=(Fo^2^+2Fc^2^)/3'
_refine_ls_weighting_scheme calc
_refine_ls_wR_factor_gt 0.078
_refine_ls_wR_factor_ref 0.0826
_reflns_number_gt 7711
_reflns_number_total 9442
_reflns_threshold_expression 'I > 2\s(I)'
_cod_data_source_file dj2041sup1.cif
_cod_data_source_block I
_cod_database_code 2244014

loop_
_symmetry_equiv_pos_as_xyz
'x, y, z'
'-x, -y, -z'

loop_
_atom_site_type_symbol
_atom_site_label
_atom_site_fract_x
_atom_site_fract_y
_atom_site_fract_z
_atom_site_U_iso_or_equiv
_atom_site_adp_type
_atom_site_calc_flag
_atom_site_occupancy
_atom_site_disorder_assembly
_atom_site_disorder_group
Ni Ni1 0.71284(2) 0.50588(2) 0.54926(2) 0.01171(4) Uani d 1 . .
Br Br1 0.78673(2) -0.02916(2) 0.16762(2) 0.02100(4) Uani d 1 . .
C C11 0.59223(17) 0.53634(16) 0.71522(10) 0.0144(2) Uani d 1 . .
O O11 0.61079(14) 0.44311(12) 0.64783(8) 0.01633(18) Uani d 1 . .
C C12 0.65390(17) 0.70528(16) 0.72467(10) 0.0145(2) Uani d 1 . .
C C13 0.62837(19) 0.79600(18) 0.79975(11) 0.0183(3) Uani d 1 . .
H H13 0.670747 0.908793 0.805476 0.022 Uiso calc 1 . .
C C14 0.5434(2) 0.72456(19) 0.86487(11) 0.0203(3) Uani d 1 . .
H H14 0.528595 0.787163 0.915561 0.024 Uiso calc 1 . .
C C15 0.4794(2) 0.55819(19) 0.85484(11) 0.0205(3) Uani d 1 . .
H H15 0.418098 0.507219 0.898316 0.025 Uiso calc 1 . .
C C16 0.5039(2) 0.46680(18) 0.78260(11) 0.0182(3) Uani d 1 . .
H H16 0.460325 0.354169 0.778076 0.022 Uiso calc 1 . .
C C1 0.73956(18) 0.78904(17) 0.65882(10) 0.0150(2) Uani d 1 . .
H H1 0.776971 0.901853 0.668905 0.018 Uiso calc 1 . .
N N2 0.76894(15) 0.71997(13) 0.58640(9) 0.01352(19) Uani d 1 . .
N N3 0.85703(16) 0.82274(14) 0.53203(9) 0.0156(2) Uani d 1 . .
C C4 0.88158(18) 0.74226(16) 0.46136(10) 0.0142(2) Uani d 1 . .
N N4 0.96020(18) 0.81776(15) 0.39828(10) 0.0179(2) Uani d 1 . .
N N5 0.81845(15) 0.57454(13) 0.45334(8) 0.01256(19) Uani d 1 . .
C C6 0.83447(17) 0.48570(16) 0.38291(10) 0.0134(2) Uani d 1 . .
H H6 0.887782 0.537164 0.336972 0.016 Uiso calc 1 . .
C C21 0.69562(17) 0.22941(16) 0.43607(10) 0.0135(2) Uani d 1 . .
O O21 0.66497(14) 0.29247(12) 0.51103(8) 0.01554(18) Uani d 1 . .
C C22 0.77713(17) 0.31744(15) 0.37102(10) 0.0129(2) Uani d 1 . .
C C23 0.80347(18) 0.23840(16) 0.29043(10) 0.0145(2) Uani d 1 . .
H H23 0.85787 0.297919 0.247395 0.017 Uiso calc 1 . .
C C24 0.75004(18) 0.07631(17) 0.27528(11) 0.0158(2) Uani d 1 . .
C C25 0.67098(19) -0.01344(17) 0.33888(11) 0.0175(2) Uani d 1 . .
H H25 0.635444 -0.126036 0.327557 0.021 Uiso calc 1 . .
C C26 0.64509(19) 0.06105(16) 0.41707(11) 0.0168(2) Uani d 1 . .
H H26 0.592223 -0.001036 0.459596 0.02 Uiso calc 1 . .
C C101 1.2835(2) 0.7674(2) 1.04820(14) 0.0279(3) Uani d 1 . .
H H10A 1.320626 0.688278 1.021153 0.042 Uiso calc 1 . .
H H10B 1.303048 0.771121 1.118552 0.042 Uiso calc 1 . .
H H10C 1.356958 0.873448 1.038389 0.042 Uiso calc 1 . .
C C102 1.0013(2) 0.8037(2) 1.04333(14) 0.0300(4) Uani d 1 . .
H H10D 1.008633 0.783988 1.109651 0.045 Uiso calc 1 . .
H H10E 0.872272 0.762924 1.00362 0.045 Uiso calc 1 . .
H H10F 1.062839 0.91934 1.0469 0.045 Uiso calc 1 . .
N N10 1.09055(17) 0.72197(16) 0.99855(10) 0.0211(2) Uani d 1 . .
C C10 0.9998(2) 0.6113(2) 0.91592(12) 0.0240(3) Uani d 1 . .
H H10 0.873871 0.587458 0.88718 0.029 Uiso calc 1 . .
O O10 1.06542(18) 0.53699(16) 0.87336(9) 0.0302(3) Uani d 1 . .
O O1 0.8463(2) 0.27288(17) 0.72054(11) 0.0263(2) Uani d 1 . .
H H4A 1.011(3) 0.919(3) 0.4152(17) 0.032(6) Uiso d 1 . .
H H4B 1.005(3) 0.780(3) 0.3645(18) 0.036(6) Uiso d 1 . .
H H1A 0.773(4) 0.281(3) 0.686(2) 0.054(9) Uiso d 1 . .
H H1B 0.911(4) 0.349(3) 0.764(2) 0.044(7) Uiso d 1 . .

loop_
_atom_site_aniso_label
_atom_site_aniso_U_11
_atom_site_aniso_U_22
_atom_site_aniso_U_33
_atom_site_aniso_U_12
_atom_site_aniso_U_13
_atom_site_aniso_U_23
Ni1 0.01357(7) 0.00904(7) 0.01292(8) 0.00464(6) 0.00502(6) 0.00230(6)
Br1 0.02594(7) 0.01691(7) 0.02208(8) 0.00886(6) 0.01230(6) 0.00042(5)
C11 0.0134(5) 0.0148(6) 0.0142(6) 0.0052(4) 0.0043(4) 0.0024(5)
O11 0.0216(4) 0.0124(4) 0.0166(5) 0.0069(4) 0.0091(4) 0.0027(4)
C12 0.0136(5) 0.0148(6) 0.0149(6) 0.0060(4) 0.0047(4) 0.0015(5)
C13 0.0187(6) 0.0165(6) 0.0188(6) 0.0076(5) 0.0053(5) -0.0003(5)
C14 0.0210(6) 0.0230(7) 0.0184(6) 0.0101(5) 0.0084(5) 0.0009(5)
C15 0.0202(6) 0.0242(7) 0.0171(6) 0.0079(5) 0.0085(5) 0.0036(5)
C16 0.0200(6) 0.0163(6) 0.0175(6) 0.0056(5) 0.0079(5) 0.0031(5)
C1 0.0165(5) 0.0121(5) 0.0165(6) 0.0063(4) 0.0053(4) 0.0016(4)
N2 0.0150(4) 0.0106(5) 0.0149(5) 0.0049(4) 0.0050(4) 0.0033(4)
N3 0.0197(5) 0.0099(5) 0.0172(5) 0.0050(4) 0.0077(4) 0.0034(4)
C4 0.0156(5) 0.0099(5) 0.0160(6) 0.0045(4) 0.0043(4) 0.0032(4)
N4 0.0253(6) 0.0099(5) 0.0201(6) 0.0059(4) 0.0119(5) 0.0046(4)
N5 0.0138(4) 0.0089(4) 0.0143(5) 0.0043(4) 0.0040(4) 0.0026(4)
C6 0.0140(5) 0.0115(5) 0.0145(5) 0.0046(4) 0.0053(4) 0.0033(4)
C21 0.0137(5) 0.0118(5) 0.0156(6) 0.0054(4) 0.0054(4) 0.0027(4)
O21 0.0204(4) 0.0108(4) 0.0181(5) 0.0066(3) 0.0102(4) 0.0033(3)
C22 0.0128(5) 0.0107(5) 0.0147(5) 0.0042(4) 0.0046(4) 0.0028(4)
C23 0.0153(5) 0.0128(5) 0.0160(6) 0.0055(4) 0.0067(4) 0.0024(5)
C24 0.0162(5) 0.0147(6) 0.0171(6) 0.0067(5) 0.0064(5) 0.0010(5)
C25 0.0201(6) 0.0112(5) 0.0231(7) 0.0066(5) 0.0101(5) 0.0023(5)
C26 0.0193(6) 0.0114(5) 0.0223(7) 0.0055(5) 0.0116(5) 0.0055(5)
C101 0.0209(7) 0.0330(9) 0.0281(8) 0.0103(6) 0.0069(6) 0.0046(7)
C102 0.0314(8) 0.0339(9) 0.0292(9) 0.0212(7) 0.0060(7) 0.0042(7)
N10 0.0206(5) 0.0228(6) 0.0208(6) 0.0097(5) 0.0063(5) 0.0062(5)
C10 0.0248(7) 0.0239(7) 0.0210(7) 0.0063(6) 0.0083(6) 0.0092(6)
O10 0.0366(6) 0.0287(6) 0.0245(6) 0.0094(5) 0.0159(5) 0.0038(5)
O1 0.0294(6) 0.0320(7) 0.0224(6) 0.0169(6) 0.0092(5) 0.0081(5)

loop_
_atom_type_symbol
_atom_type_description
_atom_type_scat_dispersion_real
_atom_type_scat_dispersion_imag
_atom_type_scat_source
C C 0.0033 0.0016 'International Tables Vol C Tables 4.2.6.8 and 6.1.1.4'
H H 0 0 'International Tables Vol C Tables 4.2.6.8 and 6.1.1.4'
N N 0.0061 0.0033 'International Tables Vol C Tables 4.2.6.8 and 6.1.1.4'
O O 0.0106 0.006 'International Tables Vol C Tables 4.2.6.8 and 6.1.1.4'
Br Br -0.2901 2.4595 'International Tables Vol C Tables 4.2.6.8 and 6.1.1.4'
Ni Ni 0.3393 1.1124 'International Tables Vol C Tables 4.2.6.8 and 6.1.1.4'

loop_
_exptl_crystal_face_index_h
_exptl_crystal_face_index_k
_exptl_crystal_face_index_l
_exptl_crystal_face_perp_dist
0 0 1 0.0564
0 0 -1 0.0588
3 0 -2 0.1271
0 1 -1 0.0853
-2 1 1 0.1747
-2 0 1 0.1246
1 -3 -1 0.1273
-1 -2 0 0.0985
3 -2 -2 0.1308

loop_
_geom_angle_atom_site_label_1
_geom_angle_atom_site_label_2
_geom_angle_atom_site_label_3
_geom_angle_site_symmetry_1
_geom_angle_site_symmetry_3
_geom_angle
_geom_angle_publ_flag
N2 Ni1 N5 . . 83.08(5) y
N2 Ni1 O21 . . 177.80(5) y
N5 Ni1 O21 . . 95.25(5) y
N2 Ni1 O11 . . 95.35(5) y
N5 Ni1 O11 . . 178.29(5) y
O21 Ni1 O11 . . 86.30(4) y
O11 C11 C16 . . 119.03(13) ?
O11 C11 C12 . . 124.05(12) ?
C16 C11 C12 . . 116.91(12) ?
C11 O11 Ni1 . . 126.59(9) ?
C13 C12 C11 . . 120.07(13) ?
C13 C12 C1 . . 117.68(13) ?
C11 C12 C1 . . 122.24(12) ?
C14 C13 C12 . . 121.51(14) ?
C14 C13 H13 . . 119.2 ?
C12 C13 H13 . . 119.2 ?
C13 C14 C15 . . 118.70(14) ?
C13 C14 H14 . . 120.7 ?
C15 C14 H14 . . 120.7 ?
C16 C15 C14 . . 120.97(14) ?
C16 C15 H15 . . 119.5 ?
C14 C15 H15 . . 119.5 ?
C15 C16 C11 . . 121.82(14) ?
C15 C16 H16 . . 119.1 ?
C11 C16 H16 . . 119.1 ?
N2 C1 C12 . . 123.84(13) ?
N2 C1 H1 . . 118.1 ?
C12 C1 H1 . . 118.1 ?
C1 N2 N3 . . 115.09(12) ?
C1 N2 Ni1 . . 127.91(10) ?
N3 N2 Ni1 . . 116.98(9) ?
C4 N3 N2 . . 110.50(11) ?
N3 C4 N4 . . 120.38(12) ?
N3 C4 N5 . . 117.40(12) ?
N4 C4 N5 . . 122.21(12) ?
C4 N4 H4A . . 114.7(15) ?
C4 N4 H4B . . 123.3(17) ?
H4A N4 H4B . . 115(2) ?
C6 N5 C4 . . 120.76(12) ?
C6 N5 Ni1 . . 127.20(9) ?
C4 N5 Ni1 . . 112.02(9) ?
N5 C6 C22 . . 124.01(12) ?
N5 C6 H6 . . 118 ?
C22 C6 H6 . . 118 ?
O21 C21 C26 . . 118.42(12) ?
O21 C21 C22 . . 124.57(12) ?
C26 C21 C22 . . 117.02(12) ?
C21 O21 Ni1 . . 126.68(9) ?
C6 C22 C23 . . 117.06(12) ?
C6 C22 C21 . . 122.19(12) ?
C23 C22 C21 . . 120.75(12) ?
C24 C23 C22 . . 119.52(13) ?
C24 C23 H23 . . 120.2 ?
C22 C23 H23 . . 120.2 ?
C23 C24 C25 . . 120.99(13) ?
C23 C24 Br1 . . 119.43(11) ?
C25 C24 Br1 . . 119.57(10) ?
C26 C25 C24 . . 120.21(13) ?
C26 C25 H25 . . 119.9 ?
C24 C25 H25 . . 119.9 ?
C25 C26 C21 . . 121.51(13) ?
C25 C26 H26 . . 119.2 ?
C21 C26 H26 . . 119.2 ?
N10 C101 H10A . . 109.5 ?
N10 C101 H10B . . 109.5 ?
H10A C101 H10B . . 109.5 ?
N10 C101 H10C . . 109.5 ?
H10A C101 H10C . . 109.5 ?
H10B C101 H10C . . 109.5 ?
N10 C102 H10D . . 109.5 ?
N10 C102 H10E . . 109.5 ?
H10D C102 H10E . . 109.5 ?
N10 C102 H10F . . 109.5 ?
H10D C102 H10F . . 109.5 ?
H10E C102 H10F . . 109.5 ?
C10 N10 C101 . . 121.63(14) ?
C10 N10 C102 . . 121.41(14) ?
C101 N10 C102 . . 116.96(14) ?
O10 C10 N10 . . 125.34(16) ?
O10 C10 H10 . . 117.3 ?
N10 C10 H10 . . 117.3 ?
H1A O1 H1B . . 115(3) ?

loop_
_geom_bond_atom_site_label_1
_geom_bond_atom_site_label_2
_geom_bond_site_symmetry_2
_geom_bond_distance
_geom_bond_publ_flag
Ni1 N2 . 1.8383(11) y
Ni1 N5 . 1.8494(11) y
Ni1 O21 . 1.8515(10) y
Ni1 O11 . 1.8562(10) y
Br1 C24 . 1.9044(14) ?
C11 O11 . 1.3142(17) ?
C11 C16 . 1.415(2) ?
C11 C12 . 1.4228(19) ?
C12 C13 . 1.413(2) ?
C12 C1 . 1.433(2) ?
C13 C14 . 1.379(2) ?
C13 H13 . 0.95 ?
C14 C15 . 1.398(2) ?
C14 H14 . 0.95 ?
C15 C16 . 1.382(2) ?
C15 H15 . 0.95 ?
C16 H16 . 0.95 ?
C1 N2 . 1.2947(18) ?
C1 H1 . 0.95 ?
N2 N3 . 1.3926(16) ?
N3 C4 . 1.3069(18) ?
C4 N4 . 1.3423(18) ?
C4 N5 . 1.4133(17) ?
N4 H4A . 0.85(2) ?
N4 H4B . 0.81(2) ?
N5 C6 . 1.3095(17) ?
C6 C22 . 1.4176(18) ?
C6 H6 . 0.95 ?
C21 O21 . 1.3048(16) ?
C21 C26 . 1.4241(19) ?
C21 C22 . 1.4255(19) ?
C22 C23 . 1.4208(19) ?
C23 C24 . 1.3651(19) ?
C23 H23 . 0.95 ?
C24 C25 . 1.407(2) ?
C25 C26 . 1.370(2) ?
C25 H25 . 0.95 ?
C26 H26 . 0.95 ?
C101 N10 . 1.452(2) ?
C101 H10A . 0.98 ?
C101 H10B . 0.98 ?
C101 H10C . 0.98 ?
C102 N10 . 1.453(2) ?
C102 H10D . 0.98 ?
C102 H10E . 0.98 ?
C102 H10F . 0.98 ?
N10 C10 . 1.327(2) ?
C10 O10 . 1.233(2) ?
C10 H10 . 0.95 ?
O1 H1A . 0.72(3) ?
O1 H1B . 0.80(3) ?

loop_
_geom_hbond_atom_site_label_D
_geom_hbond_atom_site_label_H
_geom_hbond_atom_site_label_A
_geom_hbond_site_symmetry_A
_geom_hbond_distance_DH
_geom_hbond_distance_HA
_geom_hbond_distance_DA
_geom_hbond_angle_DHA
_geom_hbond_publ_flag
N4 H4A N3 2_776 0.85(2) 2.16(2) 3.0116(17) 176(2) yes
N4 H4B O1 2_766 0.81(2) 2.09(2) 2.8900(19) 169(2) yes
O1 H1A O11 . 0.72(3) 2.38(3) 3.0056(17) 146(3) yes
O1 H1A O21 . 0.72(3) 2.48(3) 3.0719(18) 141(3) yes
O1 H1B O10 . 0.80(3) 1.97(3) 2.772(2) 178(3) yes

loop_
_geom_torsion_atom_site_label_1
_geom_torsion_atom_site_label_2
_geom_torsion_atom_site_label_3
_geom_torsion_atom_site_label_4
_geom_torsion_site_symmetry_1
_geom_torsion_site_symmetry_2
_geom_torsion_site_symmetry_3
_geom_torsion_site_symmetry_4
_geom_torsion
_geom_torsion_publ_flag
C16 C11 O11 Ni1 . . . . 177.39(10) ?
C12 C11 O11 Ni1 . . . . -1.81(19) ?
N2 Ni1 O11 C11 . . . . 1.06(12) ?
O21 Ni1 O11 C11 . . . . 179.59(11) ?
O11 C11 C12 C13 . . . . -179.83(13) ?
C16 C11 C12 C13 . . . . 0.96(19) ?
O11 C11 C12 C1 . . . . 1.4(2) ?
C16 C11 C12 C1 . . . . -177.81(13) ?
C11 C12 C13 C14 . . . . -0.3(2) ?
C1 C12 C13 C14 . . . . 178.49(13) ?
C12 C13 C14 C15 . . . . -0.9(2) ?
C13 C14 C15 C16 . . . . 1.4(2) ?
C14 C15 C16 C11 . . . . -0.8(2) ?
O11 C11 C16 C15 . . . . -179.68(13) ?
C12 C11 C16 C15 . . . . -0.4(2) ?
C13 C12 C1 N2 . . . . -179.16(13) ?
C11 C12 C1 N2 . . . . -0.4(2) ?
C12 C1 N2 N3 . . . . -178.84(12) ?
C12 C1 N2 Ni1 . . . . -0.2(2) ?
N5 Ni1 N2 C1 . . . . -179.40(13) ?
O11 Ni1 N2 C1 . . . . -0.08(13) ?
N5 Ni1 N2 N3 . . . . -0.76(9) ?
O11 Ni1 N2 N3 . . . . 178.56(9) ?
C1 N2 N3 C4 . . . . 179.55(12) ?
Ni1 N2 N3 C4 . . . . 0.73(14) ?
N2 N3 C4 N4 . . . . 178.31(12) ?
N2 N3 C4 N5 . . . . -0.22(17) ?
N3 C4 N5 C6 . . . . 178.37(12) ?
N4 C4 N5 C6 . . . . -0.1(2) ?
N3 C4 N5 Ni1 . . . . -0.36(15) ?
N4 C4 N5 Ni1 . . . . -178.86(11) ?
N2 Ni1 N5 C6 . . . . -178.04(12) ?
O21 Ni1 N5 C6 . . . . 3.41(12) ?
N2 Ni1 N5 C4 . . . . 0.59(9) ?
O21 Ni1 N5 C4 . . . . -177.96(9) ?
C4 N5 C6 C22 . . . . 178.98(12) ?
Ni1 N5 C6 C22 . . . . -2.50(19) ?
C26 C21 O21 Ni1 . . . . -178.48(9) ?
C22 C21 O21 Ni1 . . . . 1.61(19) ?
N5 Ni1 O21 C21 . . . . -2.96(11) ?
O11 Ni1 O21 C21 . . . . 177.76(11) ?
N5 C6 C22 C23 . . . . 179.74(12) ?
N5 C6 C22 C21 . . . . 0.0(2) ?
O21 C21 C22 C6 . . . . 0.4(2) ?
C26 C21 C22 C6 . . . . -179.48(12) ?
O21 C21 C22 C23 . . . . -179.27(13) ?
C26 C21 C22 C23 . . . . 0.82(18) ?
C6 C22 C23 C24 . . . . -179.73(12) ?
C21 C22 C23 C24 . . . . -0.02(19) ?
C22 C23 C24 C25 . . . . -0.7(2) ?
C22 C23 C24 Br1 . . . . -179.66(10) ?
C23 C24 C25 C26 . . . . 0.5(2) ?
Br1 C24 C25 C26 . . . . 179.49(11) ?
C24 C25 C26 C21 . . . . 0.4(2) ?
O21 C21 C26 C25 . . . . 179.09(13) ?
C22 C21 C26 C25 . . . . -1.0(2) ?
C101 N10 C10 O10 . . . . 0.1(3) ?
C102 N10 C10 O10 . . . . 179.88(17) ?

_cod_database_fobs_code 2244014
